data_7024347
loop_
_publ_author_name
'Shuvaev, Konstantin V.'
'Dawe, Louise N.'
'Thompson, Laurence K.'

_publ_section_title
;
 Formation of unusual molecular rectangles and squares containing low spin
 and high spin Co(ii) and Fe(ii) centers
;
_journal_issue 20
_journal_name_full 'Dalton Transactions'
_journal_page_first 4768
_journal_paper_doi 10.1039/b915595c
_journal_volume 39
_journal_year 2010
_chemical_formula_moiety 'C60 H58 Fe4 N24 S4, 2(C F3 O3 S), 2(H2 O)'
_chemical_formula_sum 'C62 H62 F6 Fe4 N24 O8 S6'
_chemical_formula_weight 1801.07
_chemical_name_systematic
;
?
;
_space_group_IT_number 15
_symmetry_cell_setting monoclinic
_symmetry_Int_Tables_number 15
_symmetry_space_group_name_Hall '-C 2yc'
_symmetry_space_group_name_H-M 'C 1 2/c 1'
_atom_sites_solution_hydrogens geom
_atom_sites_solution_primary direct
_atom_sites_solution_secondary difmap
_audit_creation_method SHELXL-97
_cell_angle_alpha 90.00
_cell_angle_beta 109.027(5)
_cell_angle_gamma 90.00
_cell_formula_units_Z 4
_cell_length_a 29.487(9)
_cell_length_b 18.419(5)
_cell_length_c 14.466(5)
_cell_measurement_reflns_used 15189
_cell_measurement_temperature 133(2)
_cell_measurement_theta_max 30.7377
_cell_measurement_theta_min 2.4733
_cell_volume 7428(4)
_computing_cell_refinement 'CrystalClear (Rigaku/MSC Inc., 2005)'
_computing_data_collection 'CrystalClear (Rigaku/MSC Inc., 2005)'
_computing_data_reduction 'CrystalClear (Rigaku/MSC Inc., 2005)'
_computing_molecular_graphics 'CrystalStructure3.7.0(Rigaku/MSC Inc.,2005)'
_computing_publication_material 'CrystalStructure3.7.0(Rigaku/MSC Inc.,2005)'
_computing_structure_refinement 'SHELXL-97 (Sheldrick, 1997)'
_computing_structure_solution 'SHELXS-97 (Sheldrick, 1990)'
_diffrn_ambient_temperature 133(2)
_diffrn_detector_area_resol_mean 14.63
_diffrn_measured_fraction_theta_full 0.997
_diffrn_measured_fraction_theta_max 0.997
_diffrn_measurement_device_type 'Rigaku Saturn'
_diffrn_measurement_method \w
_diffrn_radiation_monochromator 'graphite-Rigaku SHINE'
_diffrn_radiation_source 'fine-focus sealed tube'
_diffrn_radiation_type MoK\a
_diffrn_radiation_wavelength 0.71075
_diffrn_reflns_av_R_equivalents 0.0476
_diffrn_reflns_av_sigmaI/netI 0.0316
_diffrn_reflns_limit_h_max 36
_diffrn_reflns_limit_h_min -36
_diffrn_reflns_limit_k_max 23
_diffrn_reflns_limit_k_min -23
_diffrn_reflns_limit_l_max 18
_diffrn_reflns_limit_l_min -17
_diffrn_reflns_number 46757
_diffrn_reflns_theta_full 26.50
_diffrn_reflns_theta_max 26.50
_diffrn_reflns_theta_min 2.67
_exptl_absorpt_coefficient_mu 1.019
_exptl_absorpt_correction_T_max 0.9734
_exptl_absorpt_correction_T_min 0.8537
_exptl_absorpt_correction_type numerical
_exptl_absorpt_process_details '(T. Higashi, 2000)'
_exptl_crystal_colour Black
_exptl_crystal_density_diffrn 1.610
_exptl_crystal_density_method 'not measured'
_exptl_crystal_description Prism
_exptl_crystal_F_000 3680
_exptl_crystal_size_max 0.28
_exptl_crystal_size_mid 0.11
_exptl_crystal_size_min 0.06
_refine_diff_density_max 1.838
_refine_diff_density_min -2.257
_refine_diff_density_rms 0.158
_refine_ls_extinction_method none
_refine_ls_goodness_of_fit_ref 1.045
_refine_ls_hydrogen_treatment constr
_refine_ls_matrix_type full
_refine_ls_number_parameters 498
_refine_ls_number_reflns 7678
_refine_ls_number_restraints 38
_refine_ls_restrained_S_all 1.059
_refine_ls_R_factor_all 0.1081
_refine_ls_R_factor_gt 0.1050
_refine_ls_shift/su_max 0.002
_refine_ls_shift/su_mean 0.000
_refine_ls_structure_factor_coef Fsqd
_refine_ls_weighting_details 'calc w=1/[\s^2^(Fo^2^)+(0.1538P)^2^+95.5155P] where P=(Fo^2^+2Fc^2^)/3'
_refine_ls_weighting_scheme calc
_refine_ls_wR_factor_gt 0.2767
_refine_ls_wR_factor_ref 0.2798
_reflns_number_gt 7264
_reflns_number_total 7678
_reflns_threshold_expression >2sigma(I)
_cod_data_source_file b915595c.txt
_cod_data_source_block Compound4
_cod_depositor_comments
;
The following automatic conversions were performed:

'_exptl_absorpt_correction_type' value 'Numerical' changed to
'numerical' according to
/home/saulius/struct/CIF-dictionaries/cif_core.dic dictionary named
'cif_core.dic' version 2.4.2 from 2011-04-26.

Automatic conversion script
Id: cif_fix_values 1891 2012-01-12 08:04:46Z andrius 
;
_cod_database_code 7024347

loop_
_symmetry_equiv_pos_as_xyz
'x, y, z'
'-x, y, -z+1/2'
'x+1/2, y+1/2, z'
'-x+1/2, y+1/2, -z+1/2'
'-x, -y, -z'
'x, -y, z-1/2'
'-x+1/2, -y+1/2, -z'
'x+1/2, -y+1/2, z-1/2'

loop_
_atom_site_label
_atom_site_type_symbol
_atom_site_fract_x
_atom_site_fract_y
_atom_site_fract_z
_atom_site_U_iso_or_equiv
_atom_site_adp_type
_atom_site_occupancy
_atom_site_symmetry_multiplicity
_atom_site_calc_flag
_atom_site_refinement_flags
_atom_site_disorder_assembly
_atom_site_disorder_group
S3 S 0.21258(19) 0.4347(3) 0.6554(4) 0.0902(13) Uiso 0.65 1 d PD A 1
F1 F 0.1566(7) 0.4219(14) 0.4728(17) 0.250(11) Uiso 0.65 1 d PD A 1
F2 F 0.2014(8) 0.3361(9) 0.5107(16) 0.213(9) Uiso 0.65 1 d PD A 1
F3 F 0.2304(7) 0.4453(11) 0.4894(14) 0.192(8) Uiso 0.65 1 d PD A 1
O1 O 0.1742(6) 0.4000(10) 0.6794(13) 0.134(6) Uiso 0.65 1 d PD A 1
O2 O 0.2033(9) 0.5100(9) 0.6415(17) 0.183(9) Uiso 0.65 1 d PD A 1
O3 O 0.2630(5) 0.4232(10) 0.7129(12) 0.133(6) Uiso 0.65 1 d PD A 1
C31 C 0.2040(5) 0.4087(7) 0.5398(8) 0.061(3) Uiso 0.65 1 d PD A 1
S4 S 0.2267(4) 0.4351(6) 0.7125(9) 0.110(3) Uiso 0.35 1 d PD B 2
F4 F 0.1915(7) 0.5421(9) 0.7729(15) 0.100(6) Uiso 0.35 1 d PD B 2
F5 F 0.1804(11) 0.4360(15) 0.8325(18) 0.163(11) Uiso 0.35 1 d PD B 2
F6 F 0.1372(7) 0.4637(13) 0.6756(16) 0.121(8) Uiso 0.35 1 d PD B 2
O4 O 0.2117(8) 0.3629(10) 0.6691(16) 0.093(6) Uiso 0.35 1 d PD B 2
O5 O 0.2391(11) 0.4877(14) 0.6528(19) 0.120(9) Uiso 0.35 1 d PD B 2
O6 O 0.2622(9) 0.4308(16) 0.8121(15) 0.132(10) Uiso 0.35 1 d PD B 2
C32 C 0.1808(6) 0.4701(11) 0.7459(14) 0.069(7) Uiso 0.35 1 d PD B 2
O7 O 0.1160(10) 0.4798(14) 0.749(3) 0.151(12) Uani 0.40 1 d P C 3
O8 O 0.0431(8) 0.5159(10) 0.7243(16) 0.160(8) Uani 0.60 1 d P D 4
Fe1 Fe 0.09208(3) 0.21204(4) 0.90532(6) 0.0322(3) Uani 1 1 d . . .
Fe2 Fe 0.04884(3) 0.18587(4) 0.60527(6) 0.0317(3) Uani 1 1 d . . .
S1 S 0.05219(5) 0.21643(7) 0.75090(11) 0.0312(3) Uani 1 1 d . . .
S2 S 0.03062(5) 0.17201(7) 0.95299(11) 0.0308(3) Uani 1 1 d . . .
N1 N 0.12252(18) 0.2369(3) 1.0455(4) 0.0380(11) Uani 1 1 d . . .
N2 N 0.0790(2) 0.3147(3) 0.9001(4) 0.0389(12) Uani 1 1 d . . .
N3 N 0.0634(2) 0.3548(3) 0.8157(4) 0.0466(14) Uani 1 1 d . . .
N4 N 0.0507(2) 0.3411(3) 0.6504(4) 0.0439(13) Uani 1 1 d . . .
N5 N 0.0492(2) 0.2889(3) 0.5821(4) 0.0392(12) Uani 1 1 d . . .
N6 N 0.04800(18) 0.1839(3) 0.4691(4) 0.0377(11) Uani 1 1 d . . .
N7 N 0.15649(18) 0.2157(3) 0.8922(4) 0.0381(12) Uani 1 1 d . . .
N8 N 0.10509(17) 0.1088(3) 0.9075(4) 0.0317(10) Uani 1 1 d . . .
N9 N 0.07122(17) 0.0554(2) 0.8976(4) 0.0304(10) Uani 1 1 d . . .
N10 N -0.00868(17) 0.0424(3) 0.8785(4) 0.0315(10) Uani 1 1 d . . .
N11 N -0.04810(16) 0.0818(3) 0.8768(4) 0.0295(10) Uani 1 1 d . . .
N12 N -0.11769(19) 0.1673(3) 0.8647(4) 0.0404(12) Uani 1 1 d . . .
C1 C 0.1495(2) 0.1945(4) 1.1181(5) 0.0398(14) Uani 1 1 d . . .
H1 H 0.1573 0.1470 1.1026 0.048 Uiso 1 1 calc R . .
C2 C 0.1662(2) 0.2169(4) 1.2141(5) 0.0470(16) Uani 1 1 d . . .
H2 H 0.1854 0.1856 1.2638 0.056 Uiso 1 1 calc R . .
C3 C 0.1545(3) 0.2862(4) 1.2370(6) 0.0523(18) Uani 1 1 d . . .
H3 H 0.1648 0.3026 1.3028 0.063 Uiso 1 1 calc R . .
C4 C 0.1277(3) 0.3309(4) 1.1623(6) 0.0539(18) Uani 1 1 d . . .
H4 H 0.1200 0.3788 1.1767 0.065 Uiso 1 1 calc R . .
C5 C 0.1121(3) 0.3063(4) 1.0677(6) 0.0459(16) Uani 1 1 d . . .
C6 C 0.0867(3) 0.3500(4) 0.9829(6) 0.0489(17) Uani 1 1 d . . .
C7 C 0.0752(4) 0.4275(4) 0.9882(7) 0.075(3) Uani 1 1 d . . .
H5 H 0.0667 0.4363 1.0473 0.090 Uiso 1 1 calc R . .
H6 H 0.0481 0.4407 0.9304 0.090 Uiso 1 1 calc R . .
H7 H 0.1032 0.4570 0.9903 0.090 Uiso 1 1 calc R . .
C8 C 0.0550(2) 0.3128(3) 0.7369(5) 0.0394(14) Uani 1 1 d . . .
C9 C 0.0506(3) 0.3106(3) 0.4974(5) 0.0442(15) Uani 1 1 d . . .
C10 C 0.0508(4) 0.3891(4) 0.4695(7) 0.067(2) Uani 1 1 d . . .
H8 H 0.0658 0.4182 0.5283 0.080 Uiso 1 1 calc R . .
H9 H 0.0178 0.4057 0.4381 0.080 Uiso 1 1 calc R . .
H10 H 0.0690 0.3948 0.4240 0.080 Uiso 1 1 calc R . .
C11 C 0.0513(2) 0.2513(4) 0.4314(5) 0.0432(15) Uani 1 1 d . . .
C12 C 0.0572(3) 0.2586(5) 0.3403(6) 0.0549(19) Uani 1 1 d . . .
H11 H 0.0603 0.3054 0.3155 0.066 Uiso 1 1 calc R . .
C13 C 0.0585(3) 0.1967(5) 0.2857(6) 0.0536(18) Uani 1 1 d . . .
H12 H 0.0627 0.2008 0.2235 0.064 Uiso 1 1 calc R . .
C14 C 0.0538(2) 0.1302(4) 0.3232(5) 0.0462(15) Uani 1 1 d . . .
H13 H 0.0541 0.0876 0.2864 0.055 Uiso 1 1 calc R . .
C15 C 0.0485(2) 0.1247(4) 0.4150(5) 0.0402(14) Uani 1 1 d . . .
H14 H 0.0451 0.0780 0.4400 0.048 Uiso 1 1 calc R . .
C16 C 0.1802(3) 0.2745(4) 0.8790(6) 0.0488(17) Uani 1 1 d . . .
H15 H 0.1649 0.3204 0.8728 0.059 Uiso 1 1 calc R . .
C17 C 0.2266(3) 0.2710(5) 0.8738(6) 0.057(2) Uani 1 1 d . . .
H16 H 0.2422 0.3133 0.8619 0.068 Uiso 1 1 calc R . .
C18 C 0.2492(3) 0.2033(5) 0.8866(7) 0.059(2) Uani 1 1 d . . .
H17 H 0.2812 0.1991 0.8862 0.070 Uiso 1 1 calc R . .
C19 C 0.2246(2) 0.1430(4) 0.8998(6) 0.0490(17) Uani 1 1 d . . .
H18 H 0.2395 0.0967 0.9079 0.059 Uiso 1 1 calc R . .
C20 C 0.1781(2) 0.1498(4) 0.9013(5) 0.0385(13) Uani 1 1 d . . .
C21 C 0.1483(2) 0.0889(3) 0.9085(4) 0.0329(12) Uani 1 1 d . . .
C22 C 0.1643(2) 0.0121(4) 0.9114(5) 0.0416(14) Uani 1 1 d . . .
H19 H 0.1878 0.0078 0.8770 0.050 Uiso 1 1 calc R . .
H20 H 0.1366 -0.0189 0.8797 0.050 Uiso 1 1 calc R . .
H21 H 0.1790 -0.0031 0.9796 0.050 Uiso 1 1 calc R . .
C23 C 0.0307(2) 0.0828(3) 0.9034(4) 0.0309(11) Uani 1 1 d . . .
C24 C -0.0889(2) 0.0476(3) 0.8615(4) 0.0319(12) Uani 1 1 d . . .
C25 C -0.0940(2) -0.0323(3) 0.8530(5) 0.0397(13) Uani 1 1 d . . .
H22 H -0.1020 -0.0465 0.7843 0.048 Uiso 1 1 calc R . .
H23 H -0.1197 -0.0481 0.8777 0.048 Uiso 1 1 calc R . .
H24 H -0.0638 -0.0553 0.8915 0.048 Uiso 1 1 calc R . .
C26 C -0.1290(2) 0.0949(4) 0.8567(5) 0.0376(13) Uani 1 1 d . . .
C27 C -0.1749(3) 0.0705(5) 0.8456(6) 0.0511(17) Uani 1 1 d . . .
H25 H -0.1822 0.0202 0.8387 0.061 Uiso 1 1 calc R . .
C28 C -0.2096(3) 0.1207(6) 0.8449(8) 0.069(3) Uani 1 1 d . . .
H26 H -0.2414 0.1054 0.8371 0.083 Uiso 1 1 calc R . .
C29 C -0.1976(3) 0.1945(5) 0.8557(8) 0.068(3) Uani 1 1 d . . .
H27 H -0.2210 0.2295 0.8576 0.082 Uiso 1 1 calc R . .
C30 C -0.1519(2) 0.2157(4) 0.8636(6) 0.0513(18) Uani 1 1 d . . .
H28 H -0.1442 0.2659 0.8684 0.062 Uiso 1 1 calc R . .

loop_
_atom_site_aniso_label
_atom_site_aniso_U_11
_atom_site_aniso_U_22
_atom_site_aniso_U_33
_atom_site_aniso_U_23
_atom_site_aniso_U_13
_atom_site_aniso_U_12
O7 0.11(2) 0.096(18) 0.24(4) -0.02(2) 0.06(2) -0.066(16)
O8 0.162(18) 0.103(13) 0.167(18) 0.034(12) -0.013(14) 0.057(12)
Fe1 0.0291(4) 0.0199(4) 0.0456(5) -0.0002(3) 0.0094(4) -0.0045(3)
Fe2 0.0291(4) 0.0217(4) 0.0447(5) 0.0017(3) 0.0127(4) -0.0041(3)
S1 0.0308(7) 0.0178(6) 0.0441(8) 0.0003(5) 0.0111(6) -0.0029(5)
S2 0.0287(7) 0.0198(6) 0.0437(8) -0.0013(5) 0.0119(6) 0.0004(5)
N1 0.030(2) 0.029(3) 0.053(3) -0.004(2) 0.011(2) -0.008(2)
N2 0.043(3) 0.020(2) 0.049(3) 0.000(2) 0.008(2) -0.006(2)
N3 0.064(4) 0.019(2) 0.051(3) 0.002(2) 0.011(3) -0.005(2)
N4 0.055(3) 0.020(2) 0.055(3) 0.000(2) 0.015(3) -0.008(2)
N5 0.043(3) 0.022(2) 0.048(3) 0.003(2) 0.010(2) -0.004(2)
N6 0.029(2) 0.035(3) 0.047(3) 0.003(2) 0.010(2) -0.004(2)
N7 0.029(2) 0.034(3) 0.046(3) -0.001(2) 0.006(2) -0.007(2)
N8 0.028(2) 0.022(2) 0.045(3) 0.0012(19) 0.011(2) -0.0038(18)
N9 0.028(2) 0.021(2) 0.044(3) 0.0035(19) 0.0133(19) -0.0016(18)
N10 0.026(2) 0.023(2) 0.047(3) -0.0008(19) 0.013(2) 0.0008(18)
N11 0.024(2) 0.026(2) 0.040(2) -0.0030(19) 0.0114(18) 0.0009(17)
N12 0.035(3) 0.039(3) 0.052(3) 0.003(2) 0.020(2) 0.009(2)
C1 0.032(3) 0.039(3) 0.047(3) 0.006(3) 0.011(3) -0.005(3)
C2 0.035(3) 0.055(4) 0.046(4) 0.006(3) 0.007(3) -0.010(3)
C3 0.051(4) 0.051(4) 0.051(4) -0.007(3) 0.011(3) -0.023(3)
C4 0.059(4) 0.038(4) 0.060(4) -0.012(3) 0.013(4) -0.012(3)
C5 0.046(4) 0.030(3) 0.058(4) -0.005(3) 0.012(3) -0.009(3)
C6 0.059(4) 0.027(3) 0.057(4) -0.004(3) 0.014(3) -0.008(3)
C7 0.115(8) 0.030(4) 0.071(6) -0.016(4) 0.018(5) 0.002(4)
C8 0.043(3) 0.017(3) 0.051(4) 0.004(2) 0.005(3) -0.003(2)
C9 0.049(4) 0.027(3) 0.053(4) 0.006(3) 0.012(3) -0.013(3)
C10 0.096(7) 0.037(4) 0.067(5) 0.015(4) 0.024(5) -0.021(4)
C11 0.042(3) 0.039(3) 0.049(4) 0.004(3) 0.015(3) -0.012(3)
C12 0.058(4) 0.055(5) 0.051(4) 0.014(3) 0.016(3) -0.019(4)
C13 0.054(4) 0.062(5) 0.049(4) 0.008(3) 0.021(3) -0.007(4)
C14 0.042(4) 0.049(4) 0.051(4) 0.001(3) 0.020(3) -0.001(3)
C15 0.040(3) 0.035(3) 0.049(4) 0.000(3) 0.019(3) 0.002(3)
C16 0.036(3) 0.040(4) 0.064(4) 0.003(3) 0.008(3) -0.017(3)
C17 0.045(4) 0.060(5) 0.068(5) -0.003(4) 0.021(4) -0.029(4)
C18 0.037(4) 0.069(5) 0.070(5) -0.003(4) 0.016(3) -0.018(4)
C19 0.030(3) 0.056(4) 0.060(4) -0.001(3) 0.013(3) -0.004(3)
C20 0.028(3) 0.041(3) 0.046(3) 0.000(3) 0.011(2) -0.006(2)
C21 0.026(3) 0.031(3) 0.040(3) 0.003(2) 0.010(2) 0.002(2)
C22 0.033(3) 0.033(3) 0.059(4) 0.002(3) 0.016(3) 0.005(2)
C23 0.029(3) 0.021(2) 0.044(3) 0.001(2) 0.014(2) 0.001(2)
C24 0.025(3) 0.031(3) 0.040(3) 0.004(2) 0.013(2) -0.002(2)
C25 0.034(3) 0.036(3) 0.048(3) 0.002(3) 0.012(3) -0.008(2)
C26 0.028(3) 0.039(3) 0.047(3) 0.002(3) 0.015(2) 0.003(2)
C27 0.036(3) 0.054(4) 0.065(4) 0.010(4) 0.020(3) 0.000(3)
C28 0.027(3) 0.088(7) 0.096(7) 0.014(5) 0.024(4) 0.013(4)
C29 0.039(4) 0.069(6) 0.101(7) 0.010(5) 0.031(4) 0.027(4)
C30 0.033(3) 0.052(4) 0.068(5) -0.001(3) 0.016(3) 0.018(3)

loop_
_atom_type_symbol
_atom_type_description
_atom_type_scat_dispersion_real
_atom_type_scat_dispersion_imag
_atom_type_scat_source
C C 0.0033 0.0016 'International Tables Vol C Tables 4.2.6.8 and 6.1.1.4'
H H 0.0000 0.0000 'International Tables Vol C Tables 4.2.6.8 and 6.1.1.4'
F F 0.0171 0.0103 'International Tables Vol C Tables 4.2.6.8 and 6.1.1.4'
Fe Fe 0.3463 0.8444 'International Tables Vol C Tables 4.2.6.8 and 6.1.1.4'
N N 0.0061 0.0033 'International Tables Vol C Tables 4.2.6.8 and 6.1.1.4'
O O 0.0106 0.0060 'International Tables Vol C Tables 4.2.6.8 and 6.1.1.4'
S S 0.1246 0.1234 'International Tables Vol C Tables 4.2.6.8 and 6.1.1.4'

loop_
_geom_angle_atom_site_label_1
_geom_angle_atom_site_label_2
_geom_angle_atom_site_label_3
_geom_angle
_geom_angle_site_symmetry_1
_geom_angle_site_symmetry_3
O2 S3 O1 109.9(13) . .
O2 S3 O3 109.6(12) . .
O1 S3 O3 122.2(11) . .
O2 S3 C31 100.3(11) . .
O1 S3 C31 103.9(9) . .
O3 S3 C31 108.6(9) . .
F2 C31 F3 107.0(14) . .
F2 C31 F1 90.7(14) . .
F3 C31 F1 98.7(14) . .
F2 C31 S3 123.3(13) . .
F3 C31 S3 116.9(12) . .
F1 C31 S3 114.8(13) . .
O5 S4 O4 117.1(16) . .
O5 S4 O6 112.8(17) . .
O4 S4 O6 112.6(16) . .
O5 S4 C32 107.4(15) . .
O4 S4 C32 107.8(12) . .
O6 S4 C32 96.9(14) . .
F6 C32 F4 111.4(17) . .
F6 C32 F5 110.3(19) . .
F4 C32 F5 104.1(18) . .
F6 C32 S4 113.6(16) . .
F4 C32 S4 108.2(14) . .
F5 C32 S4 108.8(16) . .
N2 Fe1 N8 178.7(2) . .
N2 Fe1 N7 98.6(2) . .
N8 Fe1 N7 81.0(2) . .
N2 Fe1 N1 80.3(2) . .
N8 Fe1 N1 100.9(2) . .
N7 Fe1 N1 87.8(2) . .
N2 Fe1 S1 83.59(17) . .
N8 Fe1 S1 95.26(16) . .
N7 Fe1 S1 96.66(17) . .
N1 Fe1 S1 163.77(17) . .
N2 Fe1 S2 99.28(18) . .
N8 Fe1 S2 81.34(15) . .
N7 Fe1 S2 159.02(17) . .
N1 Fe1 S2 84.50(16) . .
S1 Fe1 S2 96.15(6) . .
N5 Fe2 N11 177.8(2) . 2_556
N5 Fe2 N6 81.0(2) . .
N11 Fe2 N6 96.8(2) 2_556 .
N5 Fe2 N12 98.5(2) . 2_556
N11 Fe2 N12 81.6(2) 2_556 2_556
N6 Fe2 N12 83.8(2) . 2_556
N5 Fe2 S1 84.90(18) . .
N11 Fe2 S1 97.28(15) 2_556 .
N6 Fe2 S1 165.78(16) . .
N12 Fe2 S1 96.60(18) 2_556 .
N5 Fe2 S2 96.37(17) . 2_556
N11 Fe2 S2 83.16(14) 2_556 2_556
N6 Fe2 S2 87.17(16) . 2_556
N12 Fe2 S2 161.21(18) 2_556 2_556
S1 Fe2 S2 96.15(6) . 2_556
C8 S1 Fe2 97.9(2) . .
C8 S1 Fe1 97.1(2) . .
Fe2 S1 Fe1 146.97(8) . .
C23 S2 Fe2 95.31(19) . 2_556
C23 S2 Fe1 94.02(19) . .
Fe2 S2 Fe1 134.00(8) 2_556 .
C1 N1 C5 118.5(6) . .
C1 N1 Fe1 128.4(5) . .
C5 N1 Fe1 113.1(5) . .
C6 N2 N3 116.9(5) . .
C6 N2 Fe1 118.5(5) . .
N3 N2 Fe1 124.6(4) . .
C8 N3 N2 111.4(5) . .
C8 N4 N5 112.1(5) . .
C9 N5 N4 117.3(5) . .
C9 N5 Fe2 118.0(5) . .
N4 N5 Fe2 124.6(4) . .
C15 N6 C11 119.1(6) . .
C15 N6 Fe2 126.9(5) . .
C11 N6 Fe2 113.8(5) . .
C16 N7 C20 119.1(6) . .
C16 N7 Fe1 127.5(5) . .
C20 N7 Fe1 113.4(4) . .
C21 N8 N9 117.9(5) . .
C21 N8 Fe1 117.2(4) . .
N9 N8 Fe1 124.5(4) . .
C23 N9 N8 111.1(5) . .
C23 N10 N11 111.8(5) . .
C24 N11 N10 118.5(5) . .
C24 N11 Fe2 116.7(4) . 2_556
N10 N11 Fe2 124.9(4) . 2_556
C30 N12 C26 119.0(6) . .
C30 N12 Fe2 127.2(5) . 2_556
C26 N12 Fe2 113.2(4) . 2_556
N1 C1 C2 122.8(7) . .
N1 C1 H1 118.6 . .
C2 C1 H1 118.6 . .
C1 C2 C3 118.6(7) . .
C1 C2 H2 120.7 . .
C3 C2 H2 120.7 . .
C4 C3 C2 119.0(7) . .
C4 C3 H3 120.5 . .
C2 C3 H3 120.5 . .
C5 C4 C3 120.1(7) . .
C5 C4 H4 119.9 . .
C3 C4 H4 119.9 . .
C4 C5 N1 120.9(7) . .
C4 C5 C6 124.8(7) . .
N1 C5 C6 114.2(6) . .
N2 C6 C5 112.5(6) . .
N2 C6 C7 123.4(7) . .
C5 C6 C7 123.8(7) . .
C6 C7 H5 109.5 . .
C6 C7 H6 109.5 . .
H5 C7 H6 109.5 . .
C6 C7 H7 109.5 . .
H5 C7 H7 109.5 . .
H6 C7 H7 109.5 . .
N4 C8 N3 121.0(5) . .
N4 C8 S1 120.2(5) . .
N3 C8 S1 118.8(5) . .
N5 C9 C11 113.4(6) . .
N5 C9 C10 123.6(7) . .
C11 C9 C10 123.0(7) . .
C9 C10 H8 109.5 . .
C9 C10 H9 109.5 . .
H8 C10 H9 109.5 . .
C9 C10 H10 109.5 . .
H8 C10 H10 109.5 . .
H9 C10 H10 109.5 . .
N6 C11 C12 120.7(7) . .
N6 C11 C9 113.6(6) . .
C12 C11 C9 125.6(7) . .
C11 C12 C13 119.6(7) . .
C11 C12 H11 120.2 . .
C13 C12 H11 120.2 . .
C14 C13 C12 118.8(7) . .
C14 C13 H12 120.6 . .
C12 C13 H12 120.6 . .
C13 C14 C15 120.2(7) . .
C13 C14 H13 119.9 . .
C15 C14 H13 119.9 . .
N6 C15 C14 121.5(6) . .
N6 C15 H14 119.3 . .
C14 C15 H14 119.3 . .
N7 C16 C17 122.6(7) . .
N7 C16 H15 118.7 . .
C17 C16 H15 118.7 . .
C16 C17 C18 117.9(7) . .
C16 C17 H16 121.1 . .
C18 C17 H16 121.1 . .
C19 C18 C17 119.2(7) . .
C19 C18 H17 120.4 . .
C17 C18 H17 120.4 . .
C18 C19 C20 120.0(7) . .
C18 C19 H18 120.0 . .
C20 C19 H18 120.0 . .
N7 C20 C19 121.1(6) . .
N7 C20 C21 114.9(5) . .
C19 C20 C21 124.0(6) . .
N8 C21 C20 113.0(5) . .
N8 C21 C22 124.0(5) . .
C20 C21 C22 122.9(5) . .
C21 C22 H19 109.5 . .
C21 C22 H20 109.5 . .
H19 C22 H20 109.5 . .
C21 C22 H21 109.5 . .
H19 C22 H21 109.5 . .
H20 C22 H21 109.5 . .
N9 C23 N10 119.8(5) . .
N9 C23 S2 119.6(4) . .
N10 C23 S2 120.4(4) . .
N11 C24 C26 114.0(5) . .
N11 C24 C25 123.7(5) . .
C26 C24 C25 122.3(5) . .
C24 C25 H22 109.5 . .
C24 C25 H23 109.5 . .
H22 C25 H23 109.5 . .
C24 C25 H24 109.5 . .
H22 C25 H24 109.5 . .
H23 C25 H24 109.5 . .
N12 C26 C27 121.8(6) . .
N12 C26 C24 114.1(5) . .
C27 C26 C24 124.0(6) . .
C28 C27 C26 118.6(8) . .
C28 C27 H25 120.7 . .
C26 C27 H25 120.7 . .
C27 C28 C29 119.5(7) . .
C27 C28 H26 120.2 . .
C29 C28 H26 120.2 . .
C30 C29 C28 119.3(7) . .
C30 C29 H27 120.4 . .
C28 C29 H27 120.4 . .
N12 C30 C29 121.7(8) . .
N12 C30 H28 119.1 . .
C29 C30 H28 119.1 . .

loop_
_geom_bond_atom_site_label_1
_geom_bond_atom_site_label_2
_geom_bond_distance
_geom_bond_site_symmetry_2
S3 O2 1.416(15) .
S3 O1 1.438(13) .
S3 O3 1.464(13) .
S3 C31 1.678(11) .
F1 C31 1.439(16) .
F2 C31 1.396(15) .
F3 C31 1.399(15) .
S4 O5 1.423(16) .
S4 O4 1.475(15) .
S4 O6 1.481(16) .
S4 C32 1.705(15) .
F4 C32 1.388(17) .
F5 C32 1.404(17) .
F6 C32 1.362(17) .
Fe1 N2 1.927(5) .
Fe1 N8 1.938(5) .
Fe1 N7 1.970(6) .
Fe1 N1 1.985(6) .
Fe1 S1 2.1604(18) .
Fe1 S2 2.2624(17) .
Fe2 N5 1.927(5) .
Fe2 N11 1.935(5) 2_556
Fe2 N6 1.962(6) .
Fe2 N12 1.963(6) 2_556
Fe2 S1 2.1516(19) .
Fe2 S2 2.2310(17) 2_556
S1 C8 1.791(6) .
S2 C23 1.794(6) .
S2 Fe2 2.2310(17) 2_556
N1 C1 1.341(9) .
N1 C5 1.377(9) .
N2 C6 1.315(9) .
N2 N3 1.372(8) .
N3 C8 1.333(9) .
N4 C8 1.323(9) .
N4 N5 1.368(8) .
N5 C9 1.304(9) .
N6 C15 1.345(8) .
N6 C11 1.373(8) .
N7 C16 1.336(8) .
N7 C20 1.358(9) .
N8 C21 1.321(7) .
N8 N9 1.375(6) .
N9 C23 1.323(7) .
N10 C23 1.328(7) .
N10 N11 1.364(6) .
N11 C24 1.313(7) .
N11 Fe2 1.935(5) 2_556
N12 C30 1.341(8) .
N12 C26 1.370(9) .
N12 Fe2 1.963(6) 2_556
C1 C2 1.377(10) .
C1 H1 0.9500 .
C2 C3 1.390(11) .
C2 H2 0.9500 .
C3 C4 1.383(12) .
C3 H3 0.9500 .
C4 C5 1.371(11) .
C4 H4 0.9500 .
C5 C6 1.455(11) .
C6 C7 1.475(10) .
C7 H5 0.9800 .
C7 H6 0.9800 .
C7 H7 0.9800 .
C9 C11 1.456(10) .
C9 C10 1.501(9) .
C10 H8 0.9800 .
C10 H9 0.9800 .
C10 H10 0.9800 .
C11 C12 1.389(10) .
C12 C13 1.394(12) .
C12 H11 0.9500 .
C13 C14 1.366(11) .
C13 H12 0.9500 .
C14 C15 1.390(10) .
C14 H13 0.9500 .
C15 H14 0.9500 .
C16 C17 1.394(11) .
C16 H15 0.9500 .
C17 C18 1.397(13) .
C17 H16 0.9500 .
C18 C19 1.374(11) .
C18 H17 0.9500 .
C19 C20 1.382(9) .
C19 H18 0.9500 .
C20 C21 1.450(8) .
C21 C22 1.488(8) .
C22 H19 0.9800 .
C22 H20 0.9800 .
C22 H21 0.9800 .
C24 C26 1.452(8) .
C24 C25 1.480(8) .
C25 H22 0.9800 .
C25 H23 0.9800 .
C25 H24 0.9800 .
C26 C27 1.384(9) .
C27 C28 1.377(11) .
C27 H25 0.9500 .
C28 C29 1.399(14) .
C28 H26 0.9500 .
C29 C30 1.374(11) .
C29 H27 0.9500 .
C30 H28 0.9500 .
